data_7048081
loop_
_publ_author_name
'Abad Gal\'an, Laura'
'Sobolev, Alexandre N.'
'Zysman-Colman, Eli'
'Ogden, Mark I.'
'Massi, Massimiliano'

_publ_section_title
;
 Lanthanoid complexes supported by retro-Claisen condensation products of
 \b-triketonates.
;
_journal_issue 48
_journal_name_full 'Dalton transactions (Cambridge, England : 2003)'
_journal_page_first 17469
_journal_page_last 17478
_journal_paper_doi 10.1039/c8dt03585g
_journal_volume 47
_journal_year 2018
_chemical_formula_moiety 'C96 H102 O14 Yb2, C H4 O'
_chemical_formula_sum 'C97 H106 O15 Yb2'
_chemical_formula_weight 1857.89
_space_group_crystal_system monoclinic
_space_group_IT_number 14
_space_group_name_Hall '-P 2ybc'
_space_group_name_H-M_alt 'P 1 21/c 1'
_symmetry_space_group_name_Hall '-P 2ybc'
_symmetry_space_group_name_H-M 'P 1 21/c 1'
_atom_sites_solution_hydrogens geom
_audit_creation_method SHELXL-2014/7
_audit_update_record
;
2018-10-10 deposited with the CCDC.
2018-11-13 downloaded from the CCDC.
;
_cell_angle_alpha 90
_cell_angle_beta 102.091(1)
_cell_angle_gamma 90
_cell_formula_units_Z 4
_cell_length_a 18.0271(3)
_cell_length_b 14.4367(2)
_cell_length_c 34.8079(3)
_cell_measurement_reflns_used 43027
_cell_measurement_temperature 100(2)
_cell_measurement_theta_max 67.659
_cell_measurement_theta_min 3.939
_cell_volume 8857.9(2)
_computing_cell_refinement 'CrysAlisPro 1.171.38.46 (Rigaku OD, 2015)'
_computing_data_collection 'CrysAlisPro 1.171.38.46 (Rigaku OD, 2015)'
_computing_data_reduction 'CrysAlisPro 1.171.38.46 (Rigaku OD, 2015)'
_computing_publication_material 'SHELXL-2014/7 (Sheldrick, 2015)'
_computing_structure_refinement 'SHELXL-2014/7 (Sheldrick, 2015)'
_computing_structure_solution 'SHELXS (Sheldrick, 2015)'
_diffrn_ambient_temperature 100(2)
_diffrn_detector_area_resol_mean 10.4738
_diffrn_measured_fraction_theta_full 0.996
_diffrn_measured_fraction_theta_max 0.996
_diffrn_measurement_device_type 'Oxford Diffraction Gemini-R Ultra, Ruby CCD'
_diffrn_measurement_method '\w scans'
_diffrn_orient_matrix_type 'CrysAlisPro convention (1999,Acta A55,543-557)'
_diffrn_orient_matrix_UB_11 -0.0092303
_diffrn_orient_matrix_UB_12 -0.0161500
_diffrn_orient_matrix_UB_13 -0.0444999
_diffrn_orient_matrix_UB_21 -0.0577137
_diffrn_orient_matrix_UB_22 -0.0777366
_diffrn_orient_matrix_UB_23 0.0018436
_diffrn_orient_matrix_UB_31 -0.0649782
_diffrn_orient_matrix_UB_32 0.0712990
_diffrn_orient_matrix_UB_33 -0.0080684
_diffrn_radiation_monochromator mirror
_diffrn_radiation_source 'Enhance Ultra (Cu) X-ray Source'
_diffrn_radiation_type CuK\a
_diffrn_radiation_wavelength 1.54178
_diffrn_reflns_av_unetI/netI 0.0206
_diffrn_reflns_Laue_measured_fraction_full 0.996
_diffrn_reflns_Laue_measured_fraction_max 0.996
_diffrn_reflns_limit_h_max 21
_diffrn_reflns_limit_h_min -21
_diffrn_reflns_limit_k_max 17
_diffrn_reflns_limit_k_min -17
_diffrn_reflns_limit_l_max 41
_diffrn_reflns_limit_l_min -41
_diffrn_reflns_number 26738
_diffrn_reflns_point_group_measured_fraction_full 0.996
_diffrn_reflns_point_group_measured_fraction_max 0.996
_diffrn_reflns_theta_full 67.679
_diffrn_reflns_theta_max 67.681
_diffrn_reflns_theta_min 3.958
_exptl_absorpt_coefficient_mu 4.306
_exptl_absorpt_correction_T_max 1.0
_exptl_absorpt_correction_T_min 0.57211
_exptl_absorpt_correction_type multi-scan
_exptl_absorpt_process_details
;
CrysAlisPro 1.171.38.46 (Rigaku Oxford Diffraction, 2015)
Empirical absorption correction using spherical harmonics,
 implemented in SCALE3 ABSPACK scaling algorithm.
;
_exptl_crystal_colour 'pale yellow'
_exptl_crystal_density_diffrn 1.393
_exptl_crystal_description plate
_exptl_crystal_F_000 3792
_exptl_crystal_size_max 0.300
_exptl_crystal_size_mid 0.270
_exptl_crystal_size_min 0.120
_refine_diff_density_max 1.990
_refine_diff_density_min -1.352
_refine_diff_density_rms 0.148
_refine_ls_extinction_method none
_refine_ls_goodness_of_fit_ref 1.250
_refine_ls_hydrogen_treatment constr
_refine_ls_matrix_type full
_refine_ls_number_parameters 1050
_refine_ls_number_reflns 26738
_refine_ls_number_restraints 7
_refine_ls_restrained_S_all 1.251
_refine_ls_R_factor_all 0.0727
_refine_ls_R_factor_gt 0.0696
_refine_ls_shift/su_max 0.001
_refine_ls_shift/su_mean 0.000
_refine_ls_structure_factor_coef Fsqd
_refine_ls_weighting_details 'w=1/[\s^2^(Fo^2^)+(0.0359P)^2^+89.9172P] where P=(Fo^2^+2Fc^2^)/3'
_refine_ls_weighting_scheme calc
_refine_ls_wR_factor_gt 0.1772
_refine_ls_wR_factor_ref 0.1785
_reflns_Friedel_coverage 0.000
_reflns_number_gt 25451
_reflns_number_total 26738
_reflns_threshold_expression 'I > 2\s(I)'
_cod_data_source_file c8dt03585g2.cif
_cod_data_source_block mxm260la
_cod_depositor_comments 'Adding full bibliography for 7048079--7048089.cif.'
_cod_database_code 7048081
_shelx_shelxl_version_number 2014/7
_shelx_space_group_comment
;
The symmetry employed for this shelxl refinement is uniquely defined
by the following loop, which should always be used as a source of
symmetry information in preference to the above space-group names.
They are only intended as comments.
;
_shelx_estimated_absorpt_t_min 0.358
_shelx_estimated_absorpt_t_max 0.626
_oxdiff_twin_integration_method simultaneous
_twin_special_details
;
Component 2 rotated by -179.9721\% 
 around [-0.00 0.00 1.00] (reciprocal) or [0.37 0.00 0.93] (direct)
;

loop_
_space_group_symop_operation_xyz
'x, y, z'
'-x, y+1/2, -z+1/2'
'-x, -y, -z'
'x, -y-1/2, z-1/2'

loop_
_atom_site_label
_atom_site_type_symbol
_atom_site_fract_x
_atom_site_fract_y
_atom_site_fract_z
_atom_site_U_iso_or_equiv
_atom_site_adp_type
_atom_site_occupancy
_atom_site_site_symmetry_order
_atom_site_calc_flag
_atom_site_refinement_flags_posn
_atom_site_refinement_flags_adp
_atom_site_refinement_flags_occupancy
Yb1 Yb 0.28914(3) 0.11871(4) 0.20232(2) 0.02791(13) Uani 1 1 d . . .
O10 O 0.3904(4) 0.1295(6) 0.2567(2) 0.045(2) Uani 1 1 d . . .
H10A H 0.374570 0.134946 0.280972 0.054 Uiso 1 1 calc R U .
C10 C 0.4707(5) 0.1297(8) 0.2609(3) 0.036(2) Uani 1 1 d . . .
H10B H 0.494596 0.107873 0.287222 0.055 Uiso 1 1 calc R U .
H10C H 0.488030 0.192733 0.257116 0.055 Uiso 1 1 calc R U .
H10D H 0.484728 0.088536 0.241157 0.055 Uiso 1 1 calc R U .
O11 O 0.2464(4) 0.2217(5) 0.1533(2) 0.0349(17) Uani 1 1 d . . .
C110 C 0.1938(7) 0.2164(7) 0.1234(3) 0.037(3) Uani 1 1 d . . .
C111 C 0.2005(8) 0.2732(8) 0.0882(3) 0.043(3) Uani 1 1 d . . .
C112 C 0.2724(9) 0.3050(9) 0.0856(4) 0.057(4) Uani 1 1 d . . .
H11A H 0.315267 0.289753 0.105547 0.068 Uiso 1 1 calc R U .
C113 C 0.2811(10) 0.3596(11) 0.0535(4) 0.067(4) Uani 1 1 d . . .
C114 C 0.2170(10) 0.3797(9) 0.0243(4) 0.062(4) Uani 1 1 d . . .
H11B H 0.223273 0.413760 0.001810 0.074 Uiso 1 1 calc R U .
C115 C 0.1443(12) 0.3514(10) 0.0270(4) 0.073(5) Uani 1 1 d . . .
C116 C 0.1365(9) 0.2973(9) 0.0598(3) 0.053(4) Uani 1 1 d . . .
H11C H 0.087668 0.277315 0.062554 0.064 Uiso 1 1 calc R U .
C117 C 0.3588(11) 0.3935(14) 0.0510(6) 0.093(6) Uani 1 1 d . U .
H11E H 0.396991 0.362298 0.071001 0.139 Uiso 1 1 calc R U .
H11F H 0.361818 0.460549 0.055524 0.139 Uiso 1 1 calc R U .
H11G H 0.368247 0.379821 0.024882 0.139 Uiso 1 1 calc R U .
C118 C 0.0757(11) 0.3772(11) -0.0029(4) 0.078(5) Uani 1 1 d . . .
H11H H 0.090411 0.417701 -0.022690 0.117 Uiso 1 1 calc R U .
H11I H 0.039848 0.409867 0.009872 0.117 Uiso 1 1 calc R U .
H11J H 0.051752 0.321092 -0.015702 0.117 Uiso 1 1 calc R U .
C11 C 0.1322(7) 0.1569(8) 0.1211(3) 0.039(3) Uani 1 1 d . . .
H11D H 0.098229 0.151142 0.096338 0.046 Uiso 1 1 calc R U .
O12 O 0.1600(4) 0.1002(5) 0.18614(18) 0.0323(15) Uani 1 1 d . . .
C120 C 0.1164(6) 0.1047(7) 0.1525(3) 0.030(2) Uani 1 1 d . . .
C121 C 0.0453(6) 0.0492(7) 0.1486(3) 0.032(2) Uani 1 1 d . . .
C122 C 0.0447(6) -0.0290(8) 0.1723(3) 0.036(2) Uani 1 1 d . . .
H12A H 0.090083 -0.047052 0.189918 0.043 Uiso 1 1 calc R U .
C123 C -0.0207(7) -0.0807(8) 0.1706(3) 0.039(2) Uani 1 1 d . . .
C124 C -0.0861(8) -0.0526(9) 0.1441(4) 0.055(4) Uani 1 1 d . . .
H12B H -0.131661 -0.086739 0.142624 0.066 Uiso 1 1 calc R U .
C125 C -0.0863(8) 0.0244(9) 0.1197(4) 0.053(4) Uani 1 1 d . . .
C126 C -0.0224(7) 0.0732(8) 0.1222(3) 0.044(3) Uani 1 1 d . . .
H12C H -0.022661 0.125586 0.105683 0.053 Uiso 1 1 calc R U .
C127 C -0.0198(7) -0.1644(8) 0.1965(4) 0.049(3) Uani 1 1 d . . .
H12E H -0.070461 -0.173876 0.201958 0.074 Uiso 1 1 calc R U .
H12F H 0.016790 -0.154649 0.221316 0.074 Uiso 1 1 calc R U .
H12G H -0.005123 -0.219136 0.183228 0.074 Uiso 1 1 calc R U .
C128 C -0.1603(8) 0.0524(10) 0.0913(5) 0.065(4) Uani 1 1 d . . .
H12H H -0.158597 0.118490 0.085078 0.098 Uiso 1 1 calc R U .
H12I H -0.203562 0.040335 0.103536 0.098 Uiso 1 1 calc R U .
H12J H -0.165896 0.016150 0.067010 0.098 Uiso 1 1 calc R U .
O13 O 0.3911(4) 0.1543(5) 0.1793(2) 0.0312(15) Uani 1 1 d . . .
C130 C 0.4096(5) 0.1441(7) 0.1456(3) 0.027(2) Uani 1 1 d . . .
C131 C 0.4739(6) 0.2027(7) 0.1401(3) 0.030(2) Uani 1 1 d . . .
C132 C 0.4922(6) 0.2803(7) 0.1638(3) 0.032(2) Uani 1 1 d . . .
H13A H 0.462650 0.295037 0.182575 0.039 Uiso 1 1 calc R U .
C133 C 0.5523(7) 0.3361(8) 0.1604(4) 0.042(3) Uani 1 1 d . . .
C134 C 0.5972(7) 0.3128(9) 0.1337(4) 0.048(3) Uani 1 1 d . . .
H13B H 0.639099 0.350816 0.131505 0.058 Uiso 1 1 calc R U .
C135 C 0.5811(7) 0.2348(9) 0.1102(4) 0.045(3) Uani 1 1 d . . .
C136 C 0.5171(7) 0.1803(8) 0.1133(3) 0.037(2) Uani 1 1 d . . .
H13C H 0.504041 0.127867 0.096768 0.044 Uiso 1 1 calc R U .
C137 C 0.5730(8) 0.4225(9) 0.1864(5) 0.060(4) Uani 1 1 d . . .
H13D H 0.526502 0.452678 0.190386 0.091 Uiso 1 1 calc R U .
H13E H 0.601957 0.465700 0.173581 0.091 Uiso 1 1 calc R U .
H13F H 0.603777 0.403922 0.211942 0.091 Uiso 1 1 calc R U .
C138 C 0.6301(8) 0.2066(10) 0.0816(4) 0.063(4) Uani 1 1 d . . .
H13G H 0.597749 0.181771 0.057605 0.094 Uiso 1 1 calc R U .
H13H H 0.666357 0.159062 0.093648 0.094 Uiso 1 1 calc R U .
H13I H 0.657690 0.260793 0.074980 0.094 Uiso 1 1 calc R U .
C12 C 0.3738(7) 0.0851(7) 0.1169(3) 0.034(2) Uani 1 1 d . . .
H12D H 0.391299 0.081713 0.093063 0.041 Uiso 1 1 calc R U .
O14 O 0.2830(4) 0.0255(5) 0.1514(2) 0.0339(16) Uani 1 1 d . . .
C140 C 0.3106(6) 0.0276(7) 0.1214(3) 0.034(2) Uani 1 1 d . . .
C141 C 0.2721(7) -0.0358(8) 0.0891(3) 0.041(3) Uani 1 1 d . . .
C142 C 0.2012(7) -0.0726(9) 0.0926(4) 0.050(3) Uani 1 1 d . . .
H14A H 0.181267 -0.059705 0.115274 0.060 Uiso 1 1 calc R U .
C143 C 0.1606(8) -0.1283(9) 0.0625(4) 0.055(3) Uani 1 1 d . . .
C144 C 0.1913(10) -0.1463(10) 0.0298(4) 0.062(4) Uani 1 1 d . . .
H14B H 0.162675 -0.182287 0.009053 0.074 Uiso 1 1 calc R U .
C145 C 0.2623(9) -0.1140(9) 0.0262(4) 0.055(3) Uani 1 1 d . . .
C146 C 0.3025(8) -0.0575(8) 0.0572(3) 0.048(3) Uani 1 1 d . . .
H14C H 0.351212 -0.034458 0.055781 0.058 Uiso 1 1 calc R U .
C147 C 0.0826(9) -0.1701(12) 0.0657(6) 0.084(5) Uani 1 1 d . . .
H14D H 0.075968 -0.230293 0.052401 0.125 Uiso 1 1 calc R U .
H14E H 0.041868 -0.128142 0.053243 0.125 Uiso 1 1 calc R U .
H14F H 0.080884 -0.178165 0.093433 0.125 Uiso 1 1 calc R U .
C148 C 0.2952(12) -0.1324(10) -0.0084(4) 0.076(5) Uani 1 1 d . . .
H14G H 0.300199 -0.074076 -0.022012 0.113 Uiso 1 1 calc R U .
H14H H 0.261991 -0.174633 -0.026239 0.113 Uiso 1 1 calc R U .
H14I H 0.345361 -0.160841 0.000085 0.113 Uiso 1 1 calc R U .
Yb2 Yb 0.21335(3) 0.15156(3) 0.30874(2) 0.02488(13) Uani 1 1 d . . .
O20 O 0.1123(4) 0.1542(5) 0.25233(18) 0.0336(16) Uani 1 1 d . . .
H20A H 0.127145 0.175573 0.229249 0.040 Uiso 1 1 calc R U .
C20 C 0.0344(6) 0.1303(9) 0.2463(3) 0.038(3) Uani 1 1 d . . .
H20B H 0.008220 0.150674 0.220092 0.057 Uiso 1 1 calc R U .
H20C H 0.011684 0.160604 0.266225 0.057 Uiso 1 1 calc R U .
H20D H 0.029438 0.062931 0.248355 0.057 Uiso 1 1 calc R U .
O21 O 0.2610(4) 0.0493(5) 0.35777(19) 0.0323(16) Uani 1 1 d . . .
C210 C 0.3167(6) 0.0545(7) 0.3862(3) 0.031(2) Uani 1 1 d . . .
C211 C 0.3125(6) -0.0069(7) 0.4207(3) 0.030(2) Uani 1 1 d . . .
C212 C 0.2400(7) -0.0353(8) 0.4249(3) 0.039(3) Uani 1 1 d . . .
H21A H 0.196493 -0.017414 0.405879 0.046 Uiso 1 1 calc R U .
C213 C 0.2316(8) -0.0891(8) 0.4565(4) 0.044(3) Uani 1 1 d . . .
C214 C 0.2954(8) -0.1154(8) 0.4832(3) 0.048(3) Uani 1 1 d . . .
H21B H 0.289950 -0.152706 0.504893 0.058 Uiso 1 1 calc R U .
C215 C 0.3666(7) -0.0899(8) 0.4795(3) 0.041(3) Uani 1 1 d . . .
C216 C 0.3763(7) -0.0347(7) 0.4482(3) 0.036(2) Uani 1 1 d . . .
H21C H 0.425563 -0.016316 0.445598 0.043 Uiso 1 1 calc R U .
C217 C 0.1534(8) -0.1216(10) 0.4605(4) 0.059(4) Uani 1 1 d . . .
H21E H 0.144896 -0.184934 0.450429 0.089 Uiso 1 1 calc R U .
H21F H 0.114709 -0.080465 0.445501 0.089 Uiso 1 1 calc R U .
H21G H 0.150208 -0.120401 0.488291 0.089 Uiso 1 1 calc R U .
C218 C 0.4380(9) -0.1233(10) 0.5087(4) 0.066(4) Uani 1 1 d . . .
H21H H 0.435185 -0.190449 0.512130 0.099 Uiso 1 1 calc R U .
H21I H 0.441029 -0.092451 0.534049 0.099 Uiso 1 1 calc R U .
H21J H 0.483101 -0.108103 0.498393 0.099 Uiso 1 1 calc R U .
C21 C 0.3802(6) 0.1112(7) 0.3869(3) 0.032(2) Uani 1 1 d . . .
H21D H 0.417811 0.114048 0.410492 0.039 Uiso 1 1 calc R U .
O22 O 0.3408(4) 0.1705(4) 0.32282(18) 0.0280(14) Uani 1 1 d . . .
C220 C 0.3911(6) 0.1635(7) 0.3548(3) 0.030(2) Uani 1 1 d . . .
C221 C 0.4624(6) 0.2143(7) 0.3553(3) 0.030(2) Uani 1 1 d . . .
C222 C 0.4599(6) 0.2913(7) 0.3308(3) 0.028(2) Uani 1 1 d . . .
H22A H 0.412353 0.311867 0.315973 0.033 Uiso 1 1 calc R U .
C223 C 0.5258(6) 0.3386(7) 0.3277(3) 0.035(2) Uani 1 1 d . . .
C224 C 0.5948(6) 0.3093(8) 0.3498(3) 0.035(2) Uani 1 1 d . . .
H22B H 0.639737 0.342262 0.348348 0.042 Uiso 1 1 calc R U .
C225 C 0.5990(6) 0.2322(7) 0.3742(3) 0.033(2) Uani 1 1 d . . .
C226 C 0.5323(6) 0.1862(7) 0.3772(3) 0.031(2) Uani 1 1 d . . .
H22C H 0.534679 0.134859 0.394536 0.037 Uiso 1 1 calc R U .
C227 C 0.5220(7) 0.4216(8) 0.3012(3) 0.042(3) Uani 1 1 d . . .
H22E H 0.480496 0.413388 0.278212 0.063 Uiso 1 1 calc R U .
H22F H 0.570053 0.427864 0.292496 0.063 Uiso 1 1 calc R U .
H22G H 0.512856 0.477423 0.315485 0.063 Uiso 1 1 calc R U .
C228 C 0.6751(7) 0.2018(8) 0.3985(4) 0.047(3) Uani 1 1 d . . .
H22H H 0.669141 0.142600 0.411352 0.071 Uiso 1 1 calc R U .
H22I H 0.693863 0.248699 0.418577 0.071 Uiso 1 1 calc R U .
H22J H 0.711492 0.194392 0.381415 0.071 Uiso 1 1 calc R U .
O23 O 0.1100(4) 0.1058(5) 0.32790(19) 0.0327(16) Uani 1 1 d . . .
C230 C 0.0841(6) 0.1134(7) 0.3590(3) 0.029(2) Uani 1 1 d . . .
C231 C 0.0164(6) 0.0529(8) 0.3604(3) 0.033(2) Uani 1 1 d . . .
C232 C 0.0000(6) -0.0240(7) 0.3354(3) 0.032(2) Uani 1 1 d . . .
H23A H 0.032884 -0.039074 0.318284 0.039 Uiso 1 1 calc R U .
C233 C -0.0636(7) -0.0781(8) 0.3352(3) 0.040(3) Uani 1 1 d . . .
C234 C -0.1116(6) -0.0546(8) 0.3599(3) 0.039(3) Uani 1 1 d . . .
H23B H -0.155441 -0.091173 0.359693 0.047 Uiso 1 1 calc R U .
C235 C -0.0974(6) 0.0208(8) 0.3848(3) 0.037(3) Uani 1 1 d . . .
C236 C -0.0330(6) 0.0740(8) 0.3855(3) 0.033(2) Uani 1 1 d . . .
H23C H -0.022253 0.125022 0.403036 0.039 Uiso 1 1 calc R U .
C237 C -0.0811(9) -0.1585(9) 0.3081(4) 0.059(4) Uani 1 1 d . . .
H23D H -0.081221 -0.138350 0.281163 0.089 Uiso 1 1 calc R U .
H23E H -0.131076 -0.183456 0.309317 0.089 Uiso 1 1 calc R U .
H23F H -0.042493 -0.206565 0.315839 0.089 Uiso 1 1 calc R U .
C238 C -0.1506(8) 0.0485(10) 0.4114(5) 0.061(4) Uani 1 1 d . . .
H23G H -0.120948 0.063911 0.437555 0.092 Uiso 1 1 calc R U .
H23H H -0.184869 -0.003128 0.413507 0.092 Uiso 1 1 calc R U .
H23I H -0.180443 0.102554 0.400292 0.092 Uiso 1 1 calc R U .
C22 C 0.1141(6) 0.1688(7) 0.3893(3) 0.029(2) Uani 1 1 d . . .
H22D H 0.090055 0.169337 0.411092 0.035 Uiso 1 1 calc R U .
O24 O 0.2155(4) 0.2362(5) 0.3642(2) 0.0349(17) Uani 1 1 d . . .
C240 C 0.1769(6) 0.2252(8) 0.3916(3) 0.036(2) Uani 1 1 d . . .
C241 C 0.2034(7) 0.2779(8) 0.4287(3) 0.041(3) Uani 1 1 d . . .
C242 C 0.2811(8) 0.2815(9) 0.4461(4) 0.055(3) Uani 1 1 d . . .
H24A H 0.317169 0.255656 0.432807 0.066 Uiso 1 1 calc R U .
C243 C 0.3053(9) 0.3221(14) 0.4822(5) 0.080(5) Uani 1 1 d . . .
C244 C 0.2523(10) 0.3625(11) 0.5017(5) 0.072(4) Uani 1 1 d . . .
H24B H 0.269240 0.390432 0.526666 0.086 Uiso 1 1 calc R U .
C245 C 0.1765(9) 0.3617(9) 0.4848(4) 0.057(4) Uani 1 1 d . . .
C246 C 0.1521(8) 0.3191(8) 0.4488(4) 0.047(3) Uani 1 1 d . . .
H24C H 0.099394 0.317627 0.437406 0.057 Uiso 1 1 calc R U .
C247 C 0.3910(12) 0.3276(19) 0.5012(6) 0.127(10) Uani 1 1 d . . .
H24D H 0.420178 0.295180 0.484487 0.191 Uiso 1 1 calc R U .
H24E H 0.400299 0.298401 0.527171 0.191 Uiso 1 1 calc R U .
H24F H 0.406795 0.392623 0.503880 0.191 Uiso 1 1 calc R U .
C248 C 0.1208(10) 0.4110(10) 0.5050(4) 0.071(5) Uani 1 1 d . . .
H24G H 0.144396 0.421248 0.532716 0.106 Uiso 1 1 calc R U .
H24H H 0.075255 0.372709 0.503249 0.106 Uiso 1 1 calc R U .
H24I H 0.106677 0.470670 0.492172 0.106 Uiso 1 1 calc R U .
O31 O 0.2576(4) 0.2284(5) 0.2423(2) 0.0289(15) Uani 1 1 d . . .
O32 O 0.2223(4) 0.3040(5) 0.2906(2) 0.0327(16) Uani 1 1 d . . .
C30 C 0.2512(6) 0.3019(7) 0.2611(3) 0.033(2) Uani 1 1 d . . .
C31 C 0.2834(7) 0.3917(7) 0.2484(4) 0.040(3) Uani 1 1 d . . .
C32 C 0.3035(6) 0.3984(7) 0.2120(3) 0.034(2) Uani 1 1 d . . .
H32A H 0.296931 0.346823 0.194670 0.041 Uiso 1 1 calc R U .
C33 C 0.3332(7) 0.4810(9) 0.2011(4) 0.045(3) Uani 1 1 d . . .
C34 C 0.3458(7) 0.5546(9) 0.2275(5) 0.058(4) Uani 1 1 d . . .
H34A H 0.367249 0.610283 0.220095 0.070 Uiso 1 1 calc R U .
C35 C 0.3275(7) 0.5484(9) 0.2653(4) 0.051(3) Uani 1 1 d . . .
C36 C 0.2968(6) 0.4665(8) 0.2752(4) 0.044(3) Uani 1 1 d . . .
H36A H 0.284559 0.460175 0.300316 0.053 Uiso 1 1 calc R U .
C37 C 0.3529(8) 0.4891(10) 0.1613(4) 0.063(4) Uani 1 1 d . . .
H37A H 0.390536 0.538402 0.161916 0.094 Uiso 1 1 calc R U .
H37B H 0.307105 0.504073 0.141643 0.094 Uiso 1 1 calc R U .
H37C H 0.373933 0.430265 0.154495 0.094 Uiso 1 1 calc R U .
C38 C 0.3465(7) 0.6257(10) 0.2948(5) 0.070(5) Uani 1 1 d . . .
H38A H 0.400487 0.622752 0.307271 0.104 Uiso 1 1 calc R U .
H38B H 0.315961 0.619329 0.314820 0.104 Uiso 1 1 calc R U .
H38C H 0.335498 0.685425 0.281380 0.104 Uiso 1 1 calc R U .
O41 O 0.2823(5) -0.0328(6) 0.2239(2) 0.050(2) Uani 1 1 d . . .
O42 O 0.2402(4) 0.0379(5) 0.2706(2) 0.0344(16) Uani 1 1 d . . .
C40 C 0.2495(6) -0.0351(7) 0.2523(3) 0.035(2) Uani 1 1 d . . .
C41 C 0.2155(6) -0.1237(8) 0.2616(3) 0.040(3) Uani 1 1 d . . .
C42 C 0.1962(6) -0.1352(8) 0.2977(3) 0.041(3) Uani 1 1 d . . .
H42A H 0.202570 -0.085744 0.316057 0.050 Uiso 1 1 calc R U .
C43 C 0.1673(8) -0.2200(9) 0.3069(5) 0.058(4) Uani 1 1 d . . .
C44 C 0.1546(7) -0.2893(10) 0.2797(5) 0.065(4) Uani 1 1 d . . .
H44A H 0.133610 -0.345964 0.286356 0.077 Uiso 1 1 calc R U .
C45 C 0.1712(8) -0.2804(9) 0.2423(5) 0.062(4) Uani 1 1 d . . .
C46 C 0.2041(7) -0.1956(9) 0.2337(4) 0.051(3) Uani 1 1 d . . .
H46A H 0.218319 -0.187293 0.209188 0.061 Uiso 1 1 calc R U .
C47 C 0.1459(9) -0.2307(11) 0.3472(5) 0.071(5) Uani 1 1 d . . .
H47A H 0.183318 -0.198386 0.367170 0.107 Uiso 1 1 calc R U .
H47B H 0.145299 -0.296613 0.353913 0.107 Uiso 1 1 calc R U .
H47C H 0.095553 -0.204063 0.346122 0.107 Uiso 1 1 calc R U .
C48 C 0.1556(7) -0.3598(10) 0.2135(5) 0.065(4) Uani 1 1 d . . .
H48A H 0.183830 -0.350386 0.192633 0.098 Uiso 1 1 calc R U .
H48B H 0.101194 -0.362553 0.202029 0.098 Uiso 1 1 calc R U .
H48C H 0.171751 -0.418005 0.227237 0.098 Uiso 1 1 calc R U .
O50 O 0.498(2) -0.016(2) 0.0460(10) 0.129(11) Uiso 0.5 1 d D . P
C50 C 0.503(3) -0.097(3) 0.0697(13) 0.112(15) Uiso 0.5 1 d D . P
O60 O 0.674(2) -0.066(3) 0.1223(11) 0.152(14) Uiso 0.5 1 d D . P
C60 C 0.661(2) -0.040(3) 0.0816(10) 0.082(10) Uiso 0.5 1 d D . P

loop_
_atom_site_aniso_label
_atom_site_aniso_U_11
_atom_site_aniso_U_22
_atom_site_aniso_U_33
_atom_site_aniso_U_23
_atom_site_aniso_U_13
_atom_site_aniso_U_12
Yb1 0.0265(3) 0.0297(3) 0.0300(3) 0.0052(2) 0.0116(2) 0.0037(2)
O10 0.022(4) 0.090(6) 0.024(3) 0.010(4) 0.007(3) 0.011(4)
C10 0.020(5) 0.046(7) 0.046(6) 0.001(5) 0.014(4) 0.003(5)
O11 0.040(4) 0.042(4) 0.025(4) 0.011(3) 0.012(3) 0.009(3)
C110 0.054(7) 0.028(5) 0.035(6) -0.001(4) 0.022(5) 0.010(5)
C111 0.071(9) 0.039(6) 0.025(5) 0.009(5) 0.020(6) 0.020(6)
C112 0.088(10) 0.041(7) 0.054(8) 0.019(6) 0.044(8) 0.024(7)
C113 0.095(11) 0.062(9) 0.058(8) 0.024(7) 0.049(8) 0.033(8)
C114 0.108(12) 0.045(7) 0.046(7) 0.020(6) 0.048(8) 0.021(9)
C115 0.152(17) 0.040(7) 0.030(6) 0.011(6) 0.023(8) 0.027(9)
C116 0.095(11) 0.042(7) 0.023(5) 0.002(5) 0.014(6) 0.015(7)
C117 0.100(12) 0.091(12) 0.108(12) 0.047(10) 0.071(11) 0.021(10)
C118 0.137(16) 0.060(9) 0.030(6) 0.012(6) 0.000(8) 0.020(10)
C11 0.052(7) 0.037(6) 0.024(5) 0.001(4) 0.001(5) 0.022(6)
O12 0.032(4) 0.039(4) 0.024(3) 0.007(3) 0.001(3) 0.004(3)
C120 0.028(5) 0.035(6) 0.026(5) -0.001(4) 0.006(4) 0.007(4)
C121 0.041(6) 0.033(5) 0.020(5) -0.006(4) 0.001(4) 0.007(5)
C122 0.037(6) 0.042(6) 0.027(5) 0.001(4) 0.000(4) 0.005(5)
C123 0.037(6) 0.032(5) 0.044(6) -0.011(5) 0.004(5) -0.006(5)
C124 0.044(7) 0.040(7) 0.075(9) -0.028(7) 0.003(6) -0.005(6)
C125 0.049(8) 0.035(7) 0.061(8) -0.022(6) -0.023(6) 0.018(6)
C126 0.058(8) 0.030(6) 0.037(6) -0.011(5) -0.006(5) -0.001(6)
C127 0.046(7) 0.032(6) 0.068(8) 0.002(6) 0.010(6) -0.022(6)
C128 0.045(8) 0.047(8) 0.089(11) -0.002(7) -0.019(7) -0.001(6)
O13 0.026(3) 0.036(4) 0.037(4) 0.000(3) 0.017(3) -0.003(3)
C130 0.026(5) 0.034(5) 0.024(5) 0.002(4) 0.011(4) 0.008(4)
C131 0.027(5) 0.036(6) 0.027(5) 0.009(4) 0.007(4) 0.003(4)
C132 0.035(6) 0.029(5) 0.036(5) 0.005(4) 0.014(4) 0.005(4)
C133 0.045(7) 0.026(6) 0.054(7) 0.008(5) 0.006(5) -0.005(5)
C134 0.037(7) 0.045(7) 0.066(8) 0.025(6) 0.018(6) -0.010(6)
C135 0.035(6) 0.059(8) 0.046(7) 0.016(6) 0.016(5) -0.004(6)
C136 0.045(6) 0.033(6) 0.034(6) 0.008(4) 0.010(5) -0.002(5)
C137 0.054(8) 0.046(7) 0.082(10) -0.002(7) 0.016(8) -0.008(7)
C138 0.060(9) 0.067(9) 0.074(9) 0.014(7) 0.042(8) 0.005(8)
C12 0.053(7) 0.032(6) 0.017(4) 0.004(4) 0.010(4) 0.010(5)
O14 0.026(4) 0.040(4) 0.041(4) 0.007(3) 0.020(3) 0.003(3)
C140 0.040(6) 0.024(5) 0.037(6) -0.001(4) 0.005(5) 0.006(5)
C141 0.049(7) 0.036(6) 0.035(6) 0.000(5) 0.003(5) 0.005(5)
C142 0.043(7) 0.046(7) 0.056(8) 0.001(6) -0.001(6) 0.003(6)
C143 0.058(8) 0.032(7) 0.071(9) -0.008(6) 0.001(7) 0.003(6)
C144 0.088(11) 0.043(8) 0.047(8) -0.003(6) -0.006(7) 0.010(8)
C145 0.081(10) 0.045(7) 0.035(6) -0.003(6) 0.004(6) 0.002(7)
C146 0.071(9) 0.033(6) 0.040(6) -0.005(5) 0.011(6) -0.006(6)
C147 0.057(10) 0.072(11) 0.111(14) -0.020(10) -0.007(9) -0.011(9)
C148 0.132(15) 0.049(9) 0.046(8) -0.004(6) 0.019(9) 0.010(10)
Yb2 0.0215(2) 0.0266(2) 0.0274(2) 0.00154(19) 0.0070(2) -0.0019(2)
O20 0.025(3) 0.053(5) 0.023(3) 0.005(3) 0.007(3) -0.005(3)
C20 0.034(6) 0.059(8) 0.024(5) -0.001(5) 0.011(4) -0.011(5)
O21 0.036(4) 0.033(4) 0.027(4) 0.006(3) 0.005(3) -0.006(3)
C210 0.045(6) 0.027(5) 0.024(5) -0.001(4) 0.013(5) 0.005(5)
C211 0.047(6) 0.021(5) 0.021(5) -0.001(4) 0.009(4) 0.007(4)
C212 0.051(7) 0.032(6) 0.036(6) 0.005(5) 0.016(5) 0.002(5)
C213 0.065(8) 0.025(6) 0.045(7) 0.001(5) 0.022(6) 0.000(5)
C214 0.085(10) 0.036(6) 0.025(5) 0.005(5) 0.014(6) -0.009(7)
C215 0.056(7) 0.030(6) 0.030(6) 0.004(4) -0.005(5) 0.002(5)
C216 0.051(7) 0.028(5) 0.025(5) 0.001(4) 0.001(5) -0.001(5)
C217 0.070(9) 0.047(8) 0.072(9) 0.024(7) 0.037(8) 0.004(7)
C218 0.082(11) 0.049(8) 0.052(8) 0.021(6) -0.019(7) -0.014(8)
C21 0.038(6) 0.031(5) 0.023(5) 0.001(4) -0.003(4) -0.008(5)
O22 0.020(3) 0.034(4) 0.029(3) 0.006(3) 0.004(3) -0.004(3)
C220 0.029(5) 0.031(5) 0.028(5) 0.003(4) 0.004(4) 0.002(4)
C221 0.028(5) 0.028(5) 0.030(5) -0.003(4) -0.002(4) 0.002(4)
C222 0.026(5) 0.022(5) 0.031(5) 0.002(4) -0.002(4) 0.001(4)
C223 0.029(5) 0.023(5) 0.048(6) 0.000(4) -0.002(5) 0.001(4)
C224 0.027(5) 0.035(6) 0.042(6) -0.009(5) 0.004(4) -0.006(5)
C225 0.028(5) 0.029(5) 0.037(6) -0.007(4) 0.001(4) 0.008(4)
C226 0.031(5) 0.025(5) 0.034(5) 0.001(4) -0.001(4) 0.006(4)
C227 0.037(6) 0.041(6) 0.044(6) 0.008(5) 0.000(5) -0.004(5)
C228 0.035(6) 0.041(7) 0.054(7) -0.006(5) -0.018(6) -0.002(5)
O23 0.037(4) 0.035(4) 0.028(3) -0.003(3) 0.011(3) -0.005(3)
C230 0.027(5) 0.031(5) 0.031(5) 0.013(4) 0.011(4) 0.003(4)
C231 0.028(5) 0.043(6) 0.029(5) 0.014(4) 0.012(4) 0.008(5)
C232 0.033(6) 0.033(6) 0.030(5) 0.002(4) 0.005(4) -0.004(5)
C233 0.038(6) 0.043(6) 0.040(6) 0.008(5) 0.011(5) -0.012(5)
C234 0.031(6) 0.045(7) 0.042(6) 0.014(5) 0.008(5) -0.005(5)
C235 0.030(6) 0.040(6) 0.045(6) 0.018(5) 0.013(5) 0.000(5)
C236 0.032(6) 0.035(6) 0.032(5) 0.004(4) 0.008(4) 0.000(5)
C237 0.067(9) 0.048(7) 0.065(8) -0.011(7) 0.022(7) -0.032(7)
C238 0.047(8) 0.055(8) 0.092(11) 0.005(8) 0.036(8) -0.001(6)
C22 0.028(5) 0.034(6) 0.025(5) 0.007(4) 0.006(4) 0.005(4)
O24 0.042(4) 0.035(4) 0.029(4) -0.004(3) 0.010(3) -0.003(3)
C240 0.042(6) 0.042(6) 0.026(5) 0.000(4) 0.009(5) -0.004(5)
C241 0.048(7) 0.034(6) 0.038(6) -0.005(5) 0.004(5) -0.005(5)
C242 0.055(8) 0.048(8) 0.058(8) -0.018(6) 0.002(6) -0.004(6)
C243 0.061(10) 0.102(14) 0.067(10) -0.031(10) -0.008(8) -0.018(9)
C244 0.096(13) 0.056(9) 0.058(9) -0.016(7) 0.003(9) -0.004(9)
C245 0.085(11) 0.036(7) 0.048(7) -0.004(6) 0.011(7) -0.010(7)
C246 0.071(9) 0.027(6) 0.043(7) -0.003(5) 0.013(6) -0.002(6)
C247 0.093(15) 0.17(2) 0.095(15) -0.068(16) -0.034(12) 0.004(16)
C248 0.121(14) 0.053(9) 0.046(8) -0.003(6) 0.036(8) 0.010(9)
O31 0.027(4) 0.028(4) 0.031(4) 0.000(3) 0.004(3) -0.007(3)
O32 0.036(4) 0.030(4) 0.033(4) 0.004(3) 0.010(3) 0.002(3)
C30 0.032(6) 0.028(5) 0.039(6) 0.006(4) 0.005(5) 0.003(4)
C31 0.042(6) 0.021(5) 0.055(7) 0.009(5) 0.006(5) 0.001(5)
C32 0.027(5) 0.021(5) 0.051(6) 0.011(4) 0.003(5) 0.001(4)
C33 0.036(6) 0.042(7) 0.057(7) 0.022(6) 0.011(5) 0.008(5)
C34 0.033(7) 0.031(7) 0.110(12) 0.015(7) 0.014(7) 0.005(5)
C35 0.031(6) 0.038(7) 0.080(9) 0.011(6) 0.003(6) -0.009(5)
C36 0.033(6) 0.030(6) 0.064(8) 0.002(5) -0.003(5) -0.005(5)
C37 0.051(8) 0.058(8) 0.078(10) 0.038(7) 0.011(7) -0.018(7)
C38 0.023(6) 0.043(8) 0.141(15) -0.025(8) 0.015(7) -0.006(5)
O41 0.065(6) 0.045(5) 0.045(5) 0.014(4) 0.021(4) 0.005(4)
O42 0.034(4) 0.029(4) 0.039(4) 0.000(3) 0.004(3) 0.005(3)
C40 0.040(6) 0.030(6) 0.034(6) 0.009(4) 0.005(5) -0.001(5)
C41 0.040(6) 0.030(6) 0.046(6) 0.006(5) 0.001(5) 0.004(5)
C42 0.029(6) 0.052(7) 0.040(6) 0.010(5) 0.001(5) -0.008(5)
C43 0.050(8) 0.029(6) 0.089(10) 0.024(7) 0.000(7) -0.012(6)
C44 0.038(7) 0.048(9) 0.101(12) 0.035(8) -0.003(7) 0.000(6)
C45 0.041(8) 0.032(7) 0.100(12) -0.011(7) -0.018(7) 0.016(6)
C46 0.040(7) 0.045(7) 0.061(8) -0.003(6) -0.004(6) 0.009(6)
C47 0.053(8) 0.077(10) 0.086(11) 0.046(9) 0.020(8) -0.016(8)
C48 0.041(7) 0.051(8) 0.094(11) -0.012(8) -0.009(7) 0.011(6)

loop_
_atom_type_symbol
_atom_type_description
_atom_type_scat_dispersion_real
_atom_type_scat_dispersion_imag
_atom_type_scat_source
C C 0.0181 0.0091 'International Tables Vol C Tables 4.2.6.8 and 6.1.1.4'
H H 0.0000 0.0000 'International Tables Vol C Tables 4.2.6.8 and 6.1.1.4'
O O 0.0492 0.0322 'International Tables Vol C Tables 4.2.6.8 and 6.1.1.4'
Yb Yb -7.2108 4.4329 'International Tables Vol C Tables 4.2.6.8 and 6.1.1.4'

loop_
_geom_angle_atom_site_label_1
_geom_angle_atom_site_label_2
_geom_angle_atom_site_label_3
_geom_angle
O14 Yb1 O13 75.9(2)
O14 Yb1 O31 160.9(3)
O13 Yb1 O31 113.4(2)
O14 Yb1 O11 81.0(3)
O13 Yb1 O11 75.7(3)
O31 Yb1 O11 85.1(3)
O14 Yb1 O12 81.6(2)
O13 Yb1 O12 144.6(2)
O31 Yb1 O12 81.9(2)
O11 Yb1 O12 74.0(2)
O14 Yb1 O41 71.9(3)
O13 Yb1 O41 116.1(3)
O31 Yb1 O41 115.0(3)
O11 Yb1 O41 145.7(3)
O12 Yb1 O41 81.4(3)
O14 Yb1 O10 126.0(3)
O13 Yb1 O10 73.2(2)
O31 Yb1 O10 73.1(3)
O11 Yb1 O10 130.3(3)
O12 Yb1 O10 141.7(2)
O41 Yb1 O10 83.5(3)
O14 Yb1 O42 115.7(2)
O13 Yb1 O42 142.8(2)
O31 Yb1 O42 67.9(2)
O11 Yb1 O42 138.9(2)
O12 Yb1 O42 72.0(2)
O41 Yb1 O42 47.2(2)
O10 Yb1 O42 71.9(2)
O14 Yb1 Yb2 143.01(17)
O13 Yb1 Yb2 137.33(18)
O31 Yb1 Yb2 38.11(17)
O11 Yb1 Yb2 117.58(18)
O12 Yb1 Yb2 74.40(16)
O41 Yb1 Yb2 76.9(2)
O10 Yb1 Yb2 68.00(17)
O42 Yb1 Yb2 29.78(14)
C10 O10 Yb1 133.3(6)
C10 O10 H10A 113.4
Yb1 O10 H10A 113.4
O10 C10 H10B 109.5
O10 C10 H10C 109.5
H10B C10 H10C 109.5
O10 C10 H10D 109.5
H10B C10 H10D 109.5
H10C C10 H10D 109.5
C110 O11 Yb1 131.3(7)
O11 C110 C11 122.8(10)
O11 C110 C111 117.8(11)
C11 C110 C111 119.3(11)
C112 C111 C116 120.8(11)
C112 C111 C110 117.9(11)
C116 C111 C110 121.2(12)
C111 C112 C113 119.8(14)
C111 C112 H11A 120.1
C113 C112 H11A 120.1
C114 C113 C112 118.8(15)
C114 C113 C117 121.8(13)
C112 C113 C117 119.4(15)
C115 C114 C113 122.3(12)
C115 C114 H11B 118.9
C113 C114 H11B 118.9
C114 C115 C116 118.0(15)
C114 C115 C118 122.3(13)
C116 C115 C118 119.7(17)
C111 C116 C115 120.1(15)
C111 C116 H11C 119.9
C115 C116 H11C 119.9
C113 C117 H11E 109.5
C113 C117 H11F 109.5
H11E C117 H11F 109.5
C113 C117 H11G 109.5
H11E C117 H11G 109.5
H11F C117 H11G 109.5
C115 C118 H11H 109.5
C115 C118 H11I 109.5
H11H C118 H11I 109.5
C115 C118 H11J 109.5
H11H C118 H11J 109.5
H11I C118 H11J 109.5
C110 C11 C120 125.0(10)
C110 C11 H11D 117.5
C120 C11 H11D 117.5
C120 O12 Yb1 128.4(6)
O12 C120 C11 124.0(10)
O12 C120 C121 114.2(9)
C11 C120 C121 121.8(9)
C122 C121 C126 118.1(11)
C122 C121 C120 119.5(9)
C126 C121 C120 122.5(10)
C123 C122 C121 121.3(10)
C123 C122 H12A 119.3
C121 C122 H12A 119.3
C122 C123 C124 117.7(11)
C122 C123 C127 120.2(10)
C124 C123 C127 122.1(11)
C123 C124 C125 121.8(12)
C123 C124 H12B 119.1
C125 C124 H12B 119.1
C126 C125 C124 119.1(11)
C126 C125 C128 121.5(13)
C124 C125 C128 119.4(13)
C125 C126 C121 122.0(12)
C125 C126 H12C 119.0
C121 C126 H12C 119.0
C123 C127 H12E 109.5
C123 C127 H12F 109.5
H12E C127 H12F 109.5
C123 C127 H12G 109.5
H12E C127 H12G 109.5
H12F C127 H12G 109.5
C125 C128 H12H 109.5
C125 C128 H12I 109.5
H12H C128 H12I 109.5
C125 C128 H12J 109.5
H12H C128 H12J 109.5
H12I C128 H12J 109.5
C130 O13 Yb1 133.9(6)
O13 C130 C12 124.1(9)
O13 C130 C131 114.3(9)
C12 C130 C131 121.7(9)
C136 C131 C132 119.8(10)
C136 C131 C130 121.6(10)
C132 C131 C130 118.6(9)
C133 C132 C131 121.0(10)
C133 C132 H13A 119.5
C131 C132 H13A 119.5
C132 C133 C134 119.5(11)
C132 C133 C137 121.5(11)
C134 C133 C137 119.0(11)
C135 C134 C133 120.7(10)
C135 C134 H13B 119.6
C133 C134 H13B 119.6
C134 C135 C136 118.6(11)
C134 C135 C138 121.8(11)
C136 C135 C138 119.7(12)
C131 C136 C135 120.4(11)
C131 C136 H13C 119.8
C135 C136 H13C 119.8
C133 C137 H13D 109.5
C133 C137 H13E 109.5
H13D C137 H13E 109.5
C133 C137 H13F 109.5
H13D C137 H13F 109.5
H13E C137 H13F 109.5
C135 C138 H13G 109.5
C135 C138 H13H 109.5
H13G C138 H13H 109.5
C135 C138 H13I 109.5
H13G C138 H13I 109.5
H13H C138 H13I 109.5
C130 C12 C140 123.0(9)
C130 C12 H12D 118.5
C140 C12 H12D 118.5
C140 O14 Yb1 134.0(7)
O14 C140 C12 124.4(10)
O14 C140 C141 114.1(10)
C12 C140 C141 121.5(10)
C146 C141 C142 120.4(12)
C146 C141 C140 122.9(11)
C142 C141 C140 116.7(11)
C143 C142 C141 119.3(13)
C143 C142 H14A 120.3
C141 C142 H14A 120.3
C144 C143 C142 119.1(14)
C144 C143 C147 120.5(13)
C142 C143 C147 120.4(14)
C143 C144 C145 122.9(13)
C143 C144 H14B 118.6
C145 C144 H14B 118.6
C144 C145 C146 117.1(13)
C144 C145 C148 123.2(13)
C146 C145 C148 119.7(14)
C141 C146 C145 121.2(13)
C141 C146 H14C 119.4
C145 C146 H14C 119.4
C143 C147 H14D 109.5
C143 C147 H14E 109.5
H14D C147 H14E 109.5
C143 C147 H14F 109.5
H14D C147 H14F 109.5
H14E C147 H14F 109.5
C145 C148 H14G 109.5
C145 C148 H14H 109.5
H14G C148 H14H 109.5
C145 C148 H14I 109.5
H14G C148 H14I 109.5
H14H C148 H14I 109.5
O23 Yb2 O42 105.2(3)
O23 Yb2 O22 148.6(2)
O42 Yb2 O22 83.2(3)
O23 Yb2 O24 76.7(3)
O42 Yb2 O24 158.9(3)
O22 Yb2 O24 85.1(3)
O23 Yb2 O21 77.9(3)
O42 Yb2 O21 82.8(3)
O22 Yb2 O21 73.2(2)
O24 Yb2 O21 77.1(3)
O23 Yb2 O32 118.7(3)
O42 Yb2 O32 120.3(3)
O22 Yb2 O32 79.5(2)
O24 Yb2 O32 74.3(3)
O21 Yb2 O32 141.7(3)
O23 Yb2 O20 72.9(2)
O42 Yb2 O20 75.2(3)
O22 Yb2 O20 138.0(2)
O24 Yb2 O20 124.3(3)
O21 Yb2 O20 136.8(3)
O32 Yb2 O20 81.1(3)
O23 Yb2 O31 139.9(2)
O42 Yb2 O31 70.6(2)
O22 Yb2 O31 71.5(2)
O24 Yb2 O31 121.7(2)
O21 Yb2 O31 137.6(2)
O32 Yb2 O31 49.7(2)
O20 Yb2 O31 67.5(2)
O23 Yb2 C30 135.4(3)
O42 Yb2 C30 96.0(3)
O22 Yb2 C30 71.5(3)
O24 Yb2 C30 96.8(3)
O21 Yb2 C30 144.5(3)
O32 Yb2 C30 24.5(3)
O20 Yb2 C30 75.4(3)
O31 Yb2 C30 25.5(3)
O23 Yb2 Yb1 132.69(17)
O42 Yb2 Yb1 41.06(19)
O22 Yb2 Yb1 72.79(16)
O24 Yb2 Yb1 148.20(18)
O21 Yb2 Yb1 116.19(18)
O32 Yb2 Yb1 79.24(17)
O20 Yb2 Yb1 67.17(16)
O31 Yb2 Yb1 29.56(14)
C30 Yb2 Yb1 54.9(2)
C20 O20 Yb2 132.9(6)
C20 O20 H20A 113.6
Yb2 O20 H20A 113.6
O20 C20 H20B 109.5
O20 C20 H20C 109.5
H20B C20 H20C 109.5
O20 C20 H20D 109.5
H20B C20 H20D 109.5
H20C C20 H20D 109.5
C210 O21 Yb2 131.6(7)
O21 C210 C21 124.3(9)
O21 C210 C211 115.3(9)
C21 C210 C211 120.4(9)
C216 C211 C212 119.7(9)
C216 C211 C210 123.0(10)
C212 C211 C210 117.3(9)
C213 C212 C211 120.5(11)
C213 C212 H21A 119.8
C211 C212 H21A 119.8
C214 C213 C212 118.6(12)
C214 C213 C217 120.9(11)
C212 C213 C217 120.4(12)
C215 C214 C213 122.2(10)
C215 C214 H21B 118.9
C213 C214 H21B 118.9
C214 C215 C216 120.1(11)
C214 C215 C218 121.8(11)
C216 C215 C218 118.1(12)
C215 C216 C211 118.9(11)
C215 C216 H21C 120.6
C211 C216 H21C 120.6
C213 C217 H21E 109.5
C213 C217 H21F 109.5
H21E C217 H21F 109.5
C213 C217 H21G 109.5
H21E C217 H21G 109.5
H21F C217 H21G 109.5
C215 C218 H21H 109.5
C215 C218 H21I 109.5
H21H C218 H21I 109.5
C215 C218 H21J 109.5
H21H C218 H21J 109.5
H21I C218 H21J 109.5
C220 C21 C210 123.6(9)
C220 C21 H21D 118.2
C210 C21 H21D 118.2
C220 O22 Yb2 132.8(6)
O22 C220 C21 122.9(9)
O22 C220 C221 115.2(8)
C21 C220 C221 121.9(9)
C226 C221 C222 118.6(10)
C226 C221 C220 123.2(9)
C222 C221 C220 118.2(9)
C223 C222 C221 121.2(9)
C223 C222 H22A 119.4
C221 C222 H22A 119.4
C224 C223 C222 119.3(10)
C224 C223 C227 120.2(10)
C222 C223 C227 120.5(9)
C223 C224 C225 120.7(10)
C223 C224 H22B 119.6
C225 C224 H22B 119.6
C224 C225 C226 119.2(9)
C224 C225 C228 120.0(10)
C226 C225 C228 120.8(10)
C221 C226 C225 121.0(10)
C221 C226 H22C 119.5
C225 C226 H22C 119.5
C223 C227 H22E 109.5
C223 C227 H22F 109.5
H22E C227 H22F 109.5
C223 C227 H22G 109.5
H22E C227 H22G 109.5
H22F C227 H22G 109.5
C225 C228 H22H 109.5
C225 C228 H22I 109.5
H22H C228 H22I 109.5
C225 C228 H22J 109.5
H22H C228 H22J 109.5
H22I C228 H22J 109.5
C230 O23 Yb2 135.8(7)
O23 C230 C22 124.0(9)
O23 C230 C231 115.0(9)
C22 C230 C231 121.0(9)
C232 C231 C236 118.6(10)
C232 C231 C230 120.3(9)
C236 C231 C230 121.1(10)
C233 C232 C231 121.1(10)
C233 C232 H23A 119.5
C231 C232 H23A 119.5
C234 C233 C232 118.8(11)
C234 C233 C237 120.6(11)
C232 C233 C237 120.5(11)
C235 C234 C233 121.8(11)
C235 C234 H23B 119.1
C233 C234 H23B 119.1
C234 C235 C236 119.3(10)
C234 C235 C238 122.2(11)
C236 C235 C238 118.5(11)
C235 C236 C231 120.4(11)
C235 C236 H23C 119.8
C231 C236 H23C 119.8
C233 C237 H23D 109.5
C233 C237 H23E 109.5
H23D C237 H23E 109.5
C233 C237 H23F 109.5
H23D C237 H23F 109.5
H23E C237 H23F 109.5
C235 C238 H23G 109.5
C235 C238 H23H 109.5
H23G C238 H23H 109.5
C235 C238 H23I 109.5
H23G C238 H23I 109.5
H23H C238 H23I 109.5
C230 C22 C240 125.9(9)
C230 C22 H22D 117.0
C240 C22 H22D 117.0
C240 O24 Yb2 129.6(7)
O24 C240 C22 125.8(10)
O24 C240 C241 116.7(10)
C22 C240 C241 117.5(9)
C246 C241 C242 118.1(11)
C246 C241 C240 121.5(11)
C242 C241 C240 120.2(11)
C243 C242 C241 120.4(14)
C243 C242 H24A 119.8
C241 C242 H24A 119.8
C242 C243 C244 120.0(15)
C242 C243 C247 120.6(16)
C244 C243 C247 119.3(15)
C245 C244 C243 120.5(13)
C245 C244 H24B 119.8
C243 C244 H24B 119.8
C244 C245 C246 119.4(14)
C244 C245 C248 119.7(13)
C246 C245 C248 120.9(14)
C245 C246 C241 121.5(14)
C245 C246 H24C 119.3
C241 C246 H24C 119.3
C243 C247 H24D 109.5
C243 C247 H24E 109.5
H24D C247 H24E 109.5
C243 C247 H24F 109.5
H24D C247 H24F 109.5
H24E C247 H24F 109.5
C245 C248 H24G 109.5
C245 C248 H24H 109.5
H24G C248 H24H 109.5
C245 C248 H24I 109.5
H24G C248 H24I 109.5
H24H C248 H24I 109.5
C30 O31 Yb1 165.7(7)
C30 O31 Yb2 80.5(6)
Yb1 O31 Yb2 112.3(3)
C30 O32 Yb2 105.5(6)
O32 C30 O31 123.1(10)
O32 C30 C31 117.9(10)
O31 C30 C31 119.0(10)
O32 C30 Yb2 50.0(5)
O31 C30 Yb2 74.0(6)
C31 C30 Yb2 162.3(8)
C32 C31 C36 120.5(10)
C32 C31 C30 120.7(10)
C36 C31 C30 118.7(11)
C31 C32 C33 119.8(11)
C31 C32 H32A 120.1
C33 C32 H32A 120.1
C34 C33 C32 119.5(12)
C34 C33 C37 120.7(12)
C32 C33 C37 119.8(12)
C33 C34 C35 121.6(12)
C33 C34 H34A 119.2
C35 C34 H34A 119.2
C36 C35 C34 117.8(13)
C36 C35 C38 120.7(14)
C34 C35 C38 121.2(12)
C35 C36 C31 120.7(13)
C35 C36 H36A 119.6
C31 C36 H36A 119.6
C33 C37 H37A 109.5
C33 C37 H37B 109.5
H37A C37 H37B 109.5
C33 C37 H37C 109.5
H37A C37 H37C 109.5
H37B C37 H37C 109.5
C35 C38 H38A 109.5
C35 C38 H38B 109.5
H38A C38 H38B 109.5
C35 C38 H38C 109.5
H38A C38 H38C 109.5
H38B C38 H38C 109.5
C40 O41 Yb1 110.2(7)
C40 O42 Yb2 170.4(7)
C40 O42 Yb1 80.1(6)
Yb2 O42 Yb1 109.2(3)
O41 C40 O42 120.8(10)
O41 C40 C41 118.7(10)
O42 C40 C41 120.2(10)
C42 C41 C46 120.6(11)
C42 C41 C40 119.9(10)
C46 C41 C40 119.5(11)
C41 C42 C43 119.5(13)
C41 C42 H42A 120.3
C43 C42 H42A 120.3
C44 C43 C42 120.1(14)
C44 C43 C47 121.4(12)
C42 C43 C47 118.3(14)
C43 C44 C45 122.7(13)
C43 C44 H44A 118.7
C45 C44 H44A 118.7
C44 C45 C46 116.9(13)
C44 C45 C48 120.0(15)
C46 C45 C48 123.0(16)
C41 C46 C45 120.0(13)
C41 C46 H46A 120.0
C45 C46 H46A 120.0
C43 C47 H47A 109.5
C43 C47 H47B 109.5
H47A C47 H47B 109.5
C43 C47 H47C 109.5
H47A C47 H47C 109.5
H47B C47 H47C 109.5
C45 C48 H48A 109.5
C45 C48 H48B 109.5
H48A C48 H48B 109.5
C45 C48 H48C 109.5
H48A C48 H48C 109.5
H48B C48 H48C 109.5

loop_
_geom_bond_atom_site_label_1
_geom_bond_atom_site_label_2
_geom_bond_distance
Yb1 O14 2.210(7)
Yb1 O13 2.214(6)
Yb1 O31 2.259(7)
Yb1 O11 2.274(7)
Yb1 O12 2.293(7)
Yb1 O41 2.325(8)
Yb1 O10 2.343(7)
Yb1 O42 2.945(7)
Yb1 Yb2 4.2348(7)
O10 C10 1.425(11)
O10 H10A 0.9500
C10 H10B 0.9800
C10 H10C 0.9800
C10 H10D 0.9800
O11 C110 1.253(14)
C110 C11 1.393(17)
C110 C111 1.500(15)
C111 C112 1.395(19)
C111 C116 1.397(18)
C112 C113 1.403(17)
C112 H11A 0.9500
C113 C114 1.40(2)
C113 C117 1.50(2)
C114 C115 1.39(2)
C114 H11B 0.9500
C115 C116 1.417(17)
C115 C118 1.49(2)
C116 H11C 0.9500
C117 H11E 0.9800
C117 H11F 0.9800
C117 H11G 0.9800
C118 H11H 0.9800
C118 H11I 0.9800
C118 H11J 0.9800
C11 C120 1.404(15)
C11 H11D 0.9500
O12 C120 1.269(12)
C120 C121 1.493(15)
C121 C122 1.400(15)
C121 C126 1.408(15)
C122 C123 1.387(16)
C122 H12A 0.9500
C123 C124 1.395(17)
C123 C127 1.507(16)
C124 C125 1.40(2)
C124 H12B 0.9500
C125 C126 1.338(19)
C125 C128 1.540(16)
C126 H12C 0.9500
C127 H12E 0.9800
C127 H12F 0.9800
C127 H12G 0.9800
C128 H12H 0.9800
C128 H12I 0.9800
C128 H12J 0.9800
O13 C130 1.294(11)
C130 C12 1.366(15)
C130 C131 1.480(14)
C131 C136 1.371(15)
C131 C132 1.389(15)
C132 C133 1.375(15)
C132 H13A 0.9500
C133 C134 1.397(17)
C133 C137 1.540(17)
C134 C135 1.385(19)
C134 H13B 0.9500
C135 C136 1.420(16)
C135 C138 1.519(17)
C136 H13C 0.9500
C137 H13D 0.9800
C137 H13E 0.9800
C137 H13F 0.9800
C138 H13G 0.9800
C138 H13H 0.9800
C138 H13I 0.9800
C12 C140 1.443(16)
C12 H12D 0.9500
O14 C140 1.249(13)
C140 C141 1.501(15)
C141 C146 1.374(17)
C141 C142 1.413(18)
C142 C143 1.402(18)
C142 H14A 0.9500
C143 C144 1.39(2)
C143 C147 1.56(2)
C144 C145 1.39(2)
C144 H14B 0.9500
C145 C146 1.423(17)
C145 C148 1.47(2)
C146 H14C 0.9500
C147 H14D 0.9800
C147 H14E 0.9800
C147 H14F 0.9800
C148 H14G 0.9800
C148 H14H 0.9800
C148 H14I 0.9800
Yb2 O23 2.207(7)
Yb2 O42 2.227(7)
Yb2 O22 2.262(6)
Yb2 O24 2.279(7)
Yb2 O21 2.284(7)
Yb2 O32 2.305(7)
Yb2 O20 2.383(7)
Yb2 O31 2.825(7)
Yb2 C30 2.899(11)
O20 C20 1.418(12)
O20 H20A 0.9500
C20 H20B 0.9800
C20 H20C 0.9800
C20 H20D 0.9800
O21 C210 1.255(12)
C210 C21 1.403(15)
C210 C211 1.507(13)
C211 C216 1.392(15)
C211 C212 1.407(16)
C212 C213 1.379(15)
C212 H21A 0.9500
C213 C214 1.373(18)
C213 C217 1.520(18)
C214 C215 1.365(18)
C214 H21B 0.9500
C215 C216 1.391(15)
C215 C218 1.540(17)
C216 H21C 0.9500
C217 H21E 0.9800
C217 H21F 0.9800
C217 H21G 0.9800
C218 H21H 0.9800
C218 H21I 0.9800
C218 H21J 0.9800
C21 C220 1.396(14)
C21 H21D 0.9500
O22 C220 1.285(12)
C220 C221 1.476(14)
C221 C226 1.390(14)
C221 C222 1.396(14)
C222 C223 1.394(14)
C222 H22A 0.9500
C223 C224 1.385(15)
C223 C227 1.506(14)
C224 C225 1.392(16)
C224 H22B 0.9500
C225 C226 1.398(15)
C225 C228 1.518(14)
C226 H22C 0.9500
C227 H22E 0.9800
C227 H22F 0.9800
C227 H22G 0.9800
C228 H22H 0.9800
C228 H22I 0.9800
C228 H22J 0.9800
O23 C230 1.271(12)
C230 C22 1.345(15)
C230 C231 1.509(14)
C231 C232 1.404(15)
C231 C236 1.405(14)
C232 C233 1.386(15)
C232 H23A 0.9500
C233 C234 1.383(16)
C233 C237 1.488(17)
C234 C235 1.382(17)
C234 H23B 0.9500
C235 C236 1.388(15)
C235 C238 1.519(16)
C236 H23C 0.9500
C237 H23D 0.9800
C237 H23E 0.9800
C237 H23F 0.9800
C238 H23G 0.9800
C238 H23H 0.9800
C238 H23I 0.9800
C22 C240 1.382(15)
C22 H22D 0.9500
O24 C240 1.303(12)
C240 C241 1.489(15)
C241 C246 1.403(17)
C241 C242 1.406(18)
C242 C243 1.371(19)
C242 H24A 0.9500
C243 C244 1.41(2)
C243 C247 1.55(2)
C244 C245 1.37(2)
C244 H24B 0.9500
C245 C246 1.383(18)
C245 C248 1.52(2)
C246 H24C 0.9500
C247 H24D 0.9800
C247 H24E 0.9800
C247 H24F 0.9800
C248 H24G 0.9800
C248 H24H 0.9800
C248 H24I 0.9800
O31 C30 1.263(13)
O32 C30 1.247(13)
C30 C31 1.524(14)
C31 C32 1.391(16)
C31 C36 1.414(17)
C32 C33 1.392(15)
C32 H32A 0.9500
C33 C34 1.39(2)
C33 C37 1.503(18)
C34 C35 1.43(2)
C34 H34A 0.9500
C35 C36 1.380(16)
C35 C38 1.507(19)
C36 H36A 0.9500
C37 H37A 0.9800
C37 H37B 0.9800
C37 H37C 0.9800
C38 H38A 0.9800
C38 H38B 0.9800
C38 H38C 0.9800
O41 C40 1.252(13)
O42 C40 1.261(13)
C40 C41 1.483(15)
C41 C42 1.380(16)
C41 C46 1.407(17)
C42 C43 1.394(16)
C42 H42A 0.9500
C43 C44 1.36(2)
C43 C47 1.54(2)
C44 C45 1.40(2)
C44 H44A 0.9500
C45 C46 1.42(2)
C45 C48 1.508(19)
C46 H46A 0.9500
C47 H47A 0.9800
C47 H47B 0.9800
C47 H47C 0.9800
C48 H48A 0.9800
C48 H48B 0.9800
C48 H48C 0.9800
O50 C50 1.43(4)
O60 C60 1.43(4)

loop_
_geom_hbond_atom_site_label_D
_geom_hbond_atom_site_label_H
_geom_hbond_atom_site_label_A
_geom_hbond_distance_DH
_geom_hbond_distance_HA
_geom_hbond_distance_DA
_geom_hbond_angle_DHA
_geom_hbond_publ_flag
O10 H10A O22 0.95 1.77 2.704(9) 167.4 yes
O20 H20A O12 0.95 2.04 2.736(9) 128.7 yes
O20 H20A O31 0.95 2.42 2.917(9) 112.2 yes

loop_
_geom_torsion_atom_site_label_1
_geom_torsion_atom_site_label_2
_geom_torsion_atom_site_label_3
_geom_torsion_atom_site_label_4
_geom_torsion
Yb1 O11 C110 C11 23.9(15)
Yb1 O11 C110 C111 -152.7(7)
O11 C110 C111 C112 19.7(15)
C11 C110 C111 C112 -157.1(11)
O11 C110 C111 C116 -157.5(11)
C11 C110 C111 C116 25.8(16)
C116 C111 C112 C113 -1.9(19)
C110 C111 C112 C113 -179.1(12)
C111 C112 C113 C114 -1(2)
C111 C112 C113 C117 180.0(14)
C112 C113 C114 C115 3(2)
C117 C113 C114 C115 -177.7(15)
C113 C114 C115 C116 -3(2)
C113 C114 C115 C118 176.5(14)
C112 C111 C116 C115 2.6(18)
C110 C111 C116 C115 179.7(11)
C114 C115 C116 C111 -0.4(19)
C118 C115 C116 C111 -179.5(12)
O11 C110 C11 C120 7.9(17)
C111 C110 C11 C120 -175.5(10)
Yb1 O12 C120 C11 -26.9(14)
Yb1 O12 C120 C121 153.2(6)
C110 C11 C120 O12 -5.8(17)
C110 C11 C120 C121 174.2(10)
O12 C120 C121 C122 -26.9(13)
C11 C120 C121 C122 153.1(10)
O12 C120 C121 C126 152.0(10)
C11 C120 C121 C126 -28.0(15)
C126 C121 C122 C123 -1.2(15)
C120 C121 C122 C123 177.8(10)
C121 C122 C123 C124 0.5(16)
C121 C122 C123 C127 -179.8(10)
C122 C123 C124 C125 0.5(18)
C127 C123 C124 C125 -179.1(11)
C123 C124 C125 C126 -0.8(19)
C123 C124 C125 C128 -179.7(12)
C124 C125 C126 C121 0.2(18)
C128 C125 C126 C121 179.0(12)
C122 C121 C126 C125 0.8(16)
C120 C121 C126 C125 -178.1(10)
Yb1 O13 C130 C12 -17.2(15)
Yb1 O13 C130 C131 162.6(6)
O13 C130 C131 C136 157.6(9)
C12 C130 C131 C136 -22.5(15)
O13 C130 C131 C132 -19.9(13)
C12 C130 C131 C132 159.9(10)
C136 C131 C132 C133 1.1(16)
C130 C131 C132 C133 178.7(10)
C131 C132 C133 C134 -2.1(17)
C131 C132 C133 C137 179.9(11)
C132 C133 C134 C135 0.8(18)
C137 C133 C134 C135 178.9(12)
C133 C134 C135 C136 1.5(18)
C133 C134 C135 C138 -178.6(12)
C132 C131 C136 C135 1.2(16)
C130 C131 C136 C135 -176.3(10)
C134 C135 C136 C131 -2.4(17)
C138 C135 C136 C131 177.6(11)
O13 C130 C12 C140 0.3(16)
C131 C130 C12 C140 -179.5(9)
Yb1 O14 C140 C12 17.7(16)
Yb1 O14 C140 C141 -162.1(7)
C130 C12 C140 O14 -0.5(17)
C130 C12 C140 C141 179.3(10)
O14 C140 C141 C146 -166.7(11)
C12 C140 C141 C146 13.5(17)
O14 C140 C141 C142 13.9(15)
C12 C140 C141 C142 -166.0(10)
C146 C141 C142 C143 -2.8(18)
C140 C141 C142 C143 176.7(11)
C141 C142 C143 C144 0.4(19)
C141 C142 C143 C147 179.7(12)
C142 C143 C144 C145 2(2)
C147 C143 C144 C145 -177.1(14)
C143 C144 C145 C146 -2(2)
C143 C144 C145 C148 -179.7(13)
C142 C141 C146 C145 2.8(19)
C140 C141 C146 C145 -176.7(11)
C144 C145 C146 C141 -0.3(19)
C148 C145 C146 C141 177.3(12)
Yb2 O21 C210 C21 -25.1(15)
Yb2 O21 C210 C211 156.0(6)
O21 C210 C211 C216 157.5(10)
C21 C210 C211 C216 -21.4(15)
O21 C210 C211 C212 -23.4(13)
C21 C210 C211 C212 157.7(10)
C216 C211 C212 C213 1.3(16)
C210 C211 C212 C213 -177.9(10)
C211 C212 C213 C214 -1.2(17)
C211 C212 C213 C217 -178.6(11)
C212 C213 C214 C215 0.3(18)
C217 C213 C214 C215 177.7(12)
C213 C214 C215 C216 0.5(19)
C213 C214 C215 C218 -177.4(12)
C214 C215 C216 C211 -0.4(17)
C218 C215 C216 C211 177.5(10)
C212 C211 C216 C215 -0.4(15)
C210 C211 C216 C215 178.7(9)
O21 C210 C21 C220 -4.7(17)
C211 C210 C21 C220 174.2(10)
Yb2 O22 C220 C21 22.8(15)
Yb2 O22 C220 C221 -157.8(6)
C210 C21 C220 O22 6.1(17)
C210 C21 C220 C221 -173.3(10)
O22 C220 C221 C226 -150.8(10)
C21 C220 C221 C226 28.6(16)
O22 C220 C221 C222 25.6(13)
C21 C220 C221 C222 -155.0(10)
C226 C221 C222 C223 1.0(15)
C220 C221 C222 C223 -175.5(9)
C221 C222 C223 C224 -1.0(16)
C221 C222 C223 C227 -180.0(10)
C222 C223 C224 C225 1.6(16)
C227 C223 C224 C225 -179.4(10)
C223 C224 C225 C226 -2.2(16)
C223 C224 C225 C228 -179.4(10)
C222 C221 C226 C225 -1.7(15)
C220 C221 C226 C225 174.7(9)
C224 C225 C226 C221 2.2(15)
C228 C225 C226 C221 179.4(10)
Yb2 O23 C230 C22 10.2(16)
Yb2 O23 C230 C231 -168.3(7)
O23 C230 C231 C232 18.4(13)
C22 C230 C231 C232 -160.2(10)
O23 C230 C231 C236 -158.9(9)
C22 C230 C231 C236 22.5(15)
C236 C231 C232 C233 0.0(15)
C230 C231 C232 C233 -177.4(10)
C231 C232 C233 C234 0.9(16)
C231 C232 C233 C237 179.0(11)
C232 C233 C234 C235 -0.6(17)
C237 C233 C234 C235 -178.7(11)
C233 C234 C235 C236 -0.6(17)
C233 C234 C235 C238 178.6(12)
C234 C235 C236 C231 1.5(16)
C238 C235 C236 C231 -177.8(11)
C232 C231 C236 C235 -1.2(15)
C230 C231 C236 C235 176.2(9)
O23 C230 C22 C240 -0.2(17)
C231 C230 C22 C240 178.3(10)
Yb2 O24 C240 C22 -13.4(16)
Yb2 O24 C240 C241 166.2(7)
C230 C22 C240 O24 2.6(18)
C230 C22 C240 C241 -177.0(10)
O24 C240 C241 C246 140.5(11)
C22 C240 C241 C246 -39.9(16)
O24 C240 C241 C242 -44.4(16)
C22 C240 C241 C242 135.2(12)
C246 C241 C242 C243 2(2)
C240 C241 C242 C243 -173.5(14)
C241 C242 C243 C244 -2(3)
C241 C242 C243 C247 -179.0(18)
C242 C243 C244 C245 0(3)
C247 C243 C244 C245 177.4(19)
C243 C244 C245 C246 1(2)
C243 C244 C245 C248 -176.1(16)
C244 C245 C246 C241 -1(2)
C248 C245 C246 C241 176.3(12)
C242 C241 C246 C245 -0.3(18)
C240 C241 C246 C245 174.8(11)
Yb2 O32 C30 O31 12.8(12)
Yb2 O32 C30 C31 -164.4(8)
Yb1 O31 C30 O32 -165(2)
Yb2 O31 C30 O32 -10.2(9)
Yb1 O31 C30 C31 12(3)
Yb2 O31 C30 C31 167.0(9)
Yb1 O31 C30 Yb2 -155(3)
O32 C30 C31 C32 -168.0(10)
O31 C30 C31 C32 14.7(16)
Yb2 C30 C31 C32 149(2)
O32 C30 C31 C36 15.8(15)
O31 C30 C31 C36 -161.5(10)
Yb2 C30 C31 C36 -27(3)
C36 C31 C32 C33 -3.5(16)
C30 C31 C32 C33 -179.6(10)
C31 C32 C33 C34 3.0(17)
C31 C32 C33 C37 -178.3(11)
C32 C33 C34 C35 -1.5(18)
C37 C33 C34 C35 179.9(12)
C33 C34 C35 C36 0.3(18)
C33 C34 C35 C38 175.5(12)
C34 C35 C36 C31 -0.7(18)
C38 C35 C36 C31 -176.0(11)
C32 C31 C36 C35 2.3(17)
C30 C31 C36 C35 178.5(10)
Yb1 O41 C40 O42 -15.4(13)
Yb1 O41 C40 C41 159.0(8)
Yb1 O42 C40 O41 11.5(10)
Yb1 O42 C40 C41 -162.8(10)
O41 C40 C41 C42 163.8(10)
O42 C40 C41 C42 -21.7(16)
O41 C40 C41 C46 -15.5(16)
O42 C40 C41 C46 158.9(10)
C46 C41 C42 C43 2.0(17)
C40 C41 C42 C43 -177.3(11)
C41 C42 C43 C44 -3.4(19)
C41 C42 C43 C47 -179.7(12)
C42 C43 C44 C45 2(2)
C47 C43 C44 C45 177.9(13)
C43 C44 C45 C46 1.4(19)
C43 C44 C45 C48 -179.9(12)
C42 C41 C46 C45 1.0(17)
C40 C41 C46 C45 -179.7(10)
C44 C45 C46 C41 -2.7(17)
C48 C45 C46 C41 178.6(11)

loop_
_twin_individual_id
_twin_individual_mass_fraction_refined
_oxdiff_twin_reflns_isolated
_oxdiff_twin_reflns_overlapped
_twin_individual_twin_lattice_type
_twin_individual_twin_matrix_11
_twin_individual_twin_matrix_12
_twin_individual_twin_matrix_13
_twin_individual_twin_matrix_21
_twin_individual_twin_matrix_22
_twin_individual_twin_matrix_23
_twin_individual_twin_matrix_31
_twin_individual_twin_matrix_32
_twin_individual_twin_matrix_33
1 0.5860 33027 125139 ref 1.0000 0.0000 0.0000 0.0000 1.0000 0.0000 0.0000 0.0000 1.0000
2 0.4140 32997 125139 nmt -1.0007 0.0001 -0.0005 -0.0002 -1.0014 -0.0000 0.8049 0.0021 1.0001
